data_7217557
loop_
_publ_author_name
'Zhang, Tingting'
'Yang, Yan'
'Zhao, Xiaojun'
'Jia, Jiangtao'
'Su, Hongmin'
'He, Hongming'
'Gu, Jingkai'
'Zhu, Guangshan'

_publ_section_title
;
 Dissolution and pharmacokinetic properties of two paliperidone cocrystals
 with 4-hydroxybenzoic and 4-aminobenzoic acid
;
_journal_issue 33
_journal_name_full CrystEngComm
_journal_page_first 7667
_journal_paper_doi 10.1039/C4CE00784K
_journal_volume 16
_journal_year 2014
_chemical_formula_sum 'C30 H32 F N4 O6'
_chemical_formula_weight 563.600
_space_group_crystal_system triclinic
_space_group_IT_number 2
_space_group_name_Hall '-P 1'
_space_group_name_H-M_alt 'P -1'
_audit_creation_date 12-07-02
_audit_creation_method 'Created with Diamond (www.crystalimpact.com)'
_audit_update_record 12-07-02
_cell_angle_alpha 61.420(1)
_cell_angle_beta 66.901(1)
_cell_angle_gamma 68.104(1)
_cell_formula_units_Z 2
_cell_length_a 10.9347(6)
_cell_length_b 12.6382(7)
_cell_length_c 12.7232(7)
_cell_volume 1382.40(13)
_refine_ls_R_factor_all 0.070
_cod_duplicate_entry 7216820
_cod_data_source_file c4ce00784k1.cif
_cod_data_source_block 1
_cod_depositor_comments
;
 Updating space group information.

 Antanas Vaitkus,
 2018-07-15
;
_cod_original_cell_volume 1382.4(1)
_cod_database_code 7217557

loop_
_space_group_symop_id
_space_group_symop_operation_xyz
1 x,y,z
2 -x,-y,-z

loop_
_atom_site_aniso_label
_atom_site_aniso_U_11
_atom_site_aniso_U_22
_atom_site_aniso_U_33
_atom_site_aniso_U_12
_atom_site_aniso_U_13
_atom_site_aniso_U_23
C1 0.0443(12) 0.0559(14) 0.0378(12) -0.0149(10) -0.0064(9) -0.0198(10)
C2 0.0530(14) 0.0581(15) 0.0457(13) -0.0208(12) -0.0130(11) -0.0190(11)
C3 0.0638(15) 0.0492(13) 0.0412(13) -0.0118(11) -0.0179(11) -0.0202(11)
C4 0.0582(14) 0.0580(14) 0.0315(11) -0.0156(12) -0.0034(10) -0.021(1)
C5 0.0505(13) 0.0510(13) 0.0335(11) -0.0190(11) -0.0066(10) -0.014(1)
C6 0.0449(12) 0.0472(12) 0.0307(10) -0.0111(10) -0.0093(9) -0.0150(9)
C7 0.0492(13) 0.0495(13) 0.0325(11) -0.0152(10) -0.0084(9) -0.0158(10)
C8 0.0470(12) 0.0548(14) 0.0347(11) -0.015(1) -0.0088(9) -0.0204(10)
C9 0.0619(15) 0.0432(12) 0.0324(11) -0.0165(11) -0.0112(10) -0.0117(9)
C10 0.0611(15) 0.0414(12) 0.0395(12) -0.0038(11) -0.0169(11) -0.0172(10)
C11 0.0686(16) 0.0613(15) 0.0362(12) -0.0320(13) -0.0008(11) -0.0215(11)
C12 0.0777(18) 0.0497(14) 0.0364(12) -0.0275(13) -0.0051(11) -0.0199(11)
C13 0.0465(12) 0.0515(13) 0.0383(12) -0.0006(10) -0.0104(10) -0.0248(10)
C14 0.0486(12) 0.0476(12) 0.0334(11) -0.0068(10) -0.0069(9) -0.0208(10)
C15 0.0428(11) 0.0431(12) 0.0313(10) -0.0078(9) -0.0086(9) -0.0168(9)
C16 0.0448(12) 0.0432(11) 0.0341(11) -0.0100(9) -0.0122(9) -0.0174(9)
C17 0.0745(19) 0.0748(19) 0.0483(15) -0.0437(16) 0.0130(13) -0.0314(14)
C18 0.0513(13) 0.0490(13) 0.0318(11) -0.0187(10) -0.0024(9) -0.0171(10)
C19 0.0491(12) 0.0475(12) 0.0298(10) -0.0189(10) -0.0041(9) -0.0173(9)
C20 0.0693(17) 0.0661(17) 0.0402(13) -0.0309(14) 0.0076(12) -0.0322(12)
C21A 0.063(7) 0.077(8) 0.037(5) -0.021(6) 0.000(5) -0.030(5)
C21 0.044(2) 0.073(3) 0.0378(18) -0.0200(19) 0.0059(15) -0.0242(18)
C22 0.0784(12) 0.0765(12) 0.0743(12) -0.0236(9) -0.0104(9) -0.0317(9)
C23 0.0504(14) 0.0604(15) 0.0483(14) -0.0283(12) -0.0010(11) -0.0219(12)
C24 0.0454(12) 0.0490(13) 0.0426(12) -0.015(1) -0.0067(10) -0.018(1)
C25 0.0597(14) 0.0477(13) 0.0455(13) -0.0207(11) -0.0085(11) -0.0221(11)
C26 0.0519(13) 0.0388(12) 0.0435(12) -0.0147(10) -0.0026(10) -0.018(1)
C27 0.0437(12) 0.0446(12) 0.0341(11) -0.0166(10) -0.0014(9) -0.0136(9)
C28 0.0447(12) 0.0427(13) 0.0372(12) -0.0122(10) -0.0001(9) -0.0157(10)
C29 0.0501(13) 0.0501(13) 0.0478(13) -0.0123(11) -0.007(1) -0.0264(11)
C30 0.0531(14) 0.0471(13) 0.0546(14) -0.0110(11) -0.0103(11) -0.0264(11)
F1 0.0951(13) 0.0742(11) 0.0595(10) -0.0294(9) -0.0145(9) -0.0386(9)
N1 0.0644(14) 0.0720(15) 0.0415(11) -0.0326(12) 0.0019(10) -0.0290(11)
N2 0.0438(10) 0.0419(10) 0.0310(9) -0.0069(8) -0.0091(7) -0.0175(8)
N3 0.0615(13) 0.0587(12) 0.0365(10) -0.0313(10) 0.0052(9) -0.0263(9)
N4 0.0387(9) 0.0438(10) 0.0323(9) -0.0135(8) -0.0065(7) -0.0163(8)
O1 0.0666(12) 0.0800(13) 0.0428(9) -0.0396(10) 0.0091(8) -0.0326(9)
O2 0.0706(12) 0.0651(11) 0.0538(10) -0.0301(9) -0.0080(9) -0.0335(9)
O3 0.065(2) 0.084(3) 0.066(3) -0.013(2) -0.013(2) -0.040(2)
O4 0.0472(16) 0.0418(16) 0.0256(13) -0.0077(13) -0.0093(12) -0.0170(12)
O5 0.0592(11) 0.0667(12) 0.0654(12) -0.0097(9) -0.0245(9) -0.0338(10)
O6 0.0638(12) 0.0501(11) 0.0799(14) -0.0037(9) -0.0267(10) -0.0259(10)
O7 0.048(1) 0.0609(11) 0.0619(11) -0.0053(8) -0.0169(8) -0.0319(9)

loop_
_atom_site_label
_atom_site_type_symbol
_atom_site_fract_x
_atom_site_fract_y
_atom_site_fract_z
_atom_site_occupancy
_atom_site_symmetry_multiplicity
_atom_site_Wyckoff_symbol
_atom_site_calc_flag
_atom_site_thermal_displace_type
_atom_site_U_iso_or_equiv
C1 C 0.2456(2) 0.1352(2) -0.4247(2) 1.000 2 i d Uani 0.0457(5)
H1A H 0.1740 0.1357 -0.3545 1.000 2 i calc Uiso 0.05500
C2 C 0.2571(3) 0.0683(2) -0.4884(2) 1.000 2 i d Uani 0.0502(6)
H2A H 0.1935 0.0222 -0.4617 1.000 2 i calc Uiso 0.06000
C3 C 0.3657(3) 0.0704(2) -0.5940(2) 1.000 2 i d Uani 0.0492(6)
C4 C 0.4641(3) 0.1351(2) -0.6404(2) 1.000 2 i d Uani 0.0498(6)
H4A H 0.5350 0.1350 -0.7112 1.000 2 i calc Uiso 0.06000
C5 C 0.4494(2) 0.2007(2) -0.5730(2) 1.000 2 i d Uani 0.0452(5)
C6 C 0.3437(2) 0.2026(2) -0.4677(2) 1.000 2 i d Uani 0.0410(5)
C7 C 0.3711(2) 0.2806(2) -0.4303(2) 1.000 2 i d Uani 0.0433(5)
C8 C 0.2895(2) 0.3125(2) -0.3187(2) 1.000 2 i d Uani 0.0437(5)
H8A H 0.1936 0.3427 -0.3210 1.000 2 i calc Uiso 0.05200
C9 C 0.3292(3) 0.4119(2) -0.3122(2) 1.000 2 i d Uani 0.0461(5)
H9A H 0.4241 0.3848 -0.3104 1.000 2 i calc Uiso 0.05500
H9B H 0.3197 0.4871 -0.3857 1.000 2 i calc Uiso 0.05500
C10 C 0.2398(3) 0.4382(2) -0.1975(2) 1.000 2 i d Uani 0.0480(6)
H10A H 0.2692 0.4996 -0.1938 1.000 2 i calc Uiso 0.05800
H10B H 0.1460 0.4722 -0.2032 1.000 2 i calc Uiso 0.05800
C11 C 0.2068(3) 0.2280(3) -0.0867(2) 1.000 2 i d Uani 0.0532(6)
H11A H 0.1126 0.2563 -0.0909 1.000 2 i calc Uiso 0.06400
H11B H 0.2134 0.1542 -0.0115 1.000 2 i calc Uiso 0.06400
C12 C 0.2989(3) 0.1969(2) -0.1991(2) 1.000 2 i d Uani 0.0524(6)
H12A H 0.2714 0.1330 -0.2004 1.000 2 i calc Uiso 0.06300
H12B H 0.3926 0.1654 -0.1933 1.000 2 i calc Uiso 0.06300
C13 C 0.1599(2) 0.3542(2) 0.0275(2) 1.000 2 i d Uani 0.0459(5)
H13A H 0.0653 0.3609 0.0367 1.000 2 i calc Uiso 0.05500
H13B H 0.1678 0.4339 0.0140 1.000 2 i calc Uiso 0.05500
C14 C 0.1985(2) 0.2572(2) 0.1474(2) 1.000 2 i d Uani 0.0437(5)
H14A H 0.1880 0.1779 0.1625 1.000 2 i calc Uiso 0.05200
H14B H 0.2937 0.2488 0.1377 1.000 2 i calc Uiso 0.05200
C15 C 0.1116(2) 0.2907(2) 0.2581(2) 1.000 2 i d Uani 0.0391(5)
C16 C 0.0078(2) 0.2247(2) 0.3447(2) 1.000 2 i d Uani 0.0390(5)
C17 C 0.2379(3) 0.4499(3) 0.2022(3) 1.000 2 i d Uani 0.0639(8)
H17A H 0.2910 0.4253 0.1337 1.000 2 i calc Uiso 0.09600
H17B H 0.2964 0.4343 0.2504 1.000 2 i calc Uiso 0.09600
H17C H 0.1957 0.5367 0.1715 1.000 2 i calc Uiso 0.09600
C18 C 0.1301(2) 0.3776(2) 0.2817(2) 1.000 2 i d Uani 0.0440(5)
C19 C -0.0438(2) 0.3437(2) 0.4635(2) 1.000 2 i d Uani 0.0407(5)
C20 C -0.1277(3) 0.3766(3) 0.5763(2) 1.000 2 i d Uani 0.0561(7)
C21A C -0.1719(13) 0.2615(11) 0.6854(9) 0.263(9) 2 i d Uani 0.059(4)
H21A H -0.0938 0.2077 0.7182 0.263(9) 2 i calc Uiso 0.07000
H21B H -0.2410 0.2874 0.7501 0.263(9) 2 i calc Uiso 0.07000
C21 C -0.2582(4) 0.3263(4) 0.6446(3) 0.737(9) 2 i d Uani 0.0542(12)
H21C H -0.2987 0.3345 0.7240 0.737(9) 2 i calc Uiso 0.06500
H21D H -0.3243 0.3724 0.5958 0.737(9) 2 i calc Uiso 0.06500
C22 C -0.2200(4) 0.1963(3) 0.6632(3) 1.000 2 i d Uani 0.0768(9)
H22A H -0.3173 0.2320 0.6743 1.000 2 i calc Uiso 0.09200
H22B H -0.2101 0.1143 0.7286 1.000 2 i calc Uiso 0.09200
C23 C -0.1676(3) 0.1782(3) 0.5429(2) 1.000 2 i d Uani 0.0517(6)
H23A H -0.1256 0.0914 0.5588 1.000 2 i calc Uiso 0.06200
H23B H -0.2438 0.2013 0.5092 1.000 2 i calc Uiso 0.06200
C24 C 0.8686(2) 0.1253(2) 0.1284(2) 1.000 2 i d Uani 0.0459(5)
C25 C 0.7889(3) 0.2393(2) 0.1296(2) 1.000 2 i d Uani 0.0483(6)
H25A H 0.8068 0.2768 0.1679 1.000 2 i calc Uiso 0.05800
C26 C 0.6810(3) 0.2983(2) 0.0729(2) 1.000 2 i d Uani 0.0459(5)
H26A H 0.6274 0.3751 0.0733 1.000 2 i calc Uiso 0.05500
C27 C 0.6540(2) 0.2421(2) 0.0163(2) 1.000 2 i d Uani 0.0425(5)
C28 C 0.5350(2) 0.3033(2) -0.0368(2) 1.000 2 i d Uani 0.0444(5)
C29 C 0.7344(3) 0.1272(2) 0.0166(2) 1.000 2 i d Uani 0.0479(6)
H29A H 0.7160 0.0887 -0.0203 1.000 2 i calc Uiso 0.05800
C30 C 0.8405(3) 0.0703(2) 0.0709(2) 1.000 2 i d Uani 0.0502(6)
H30A H 0.8944 -0.0060 0.0693 1.000 2 i calc Uiso 0.06000
F1 F 0.3735(2) 0.0036(2) -0.6548(2) 1.000 2 i d Uani 0.0695(5)
N1 N 0.4802(2) 0.3206(2) -0.5039(2) 1.000 2 i d Uani 0.0562(6)
N2 N 0.2462(2) 0.3249(2) -0.0825(2) 1.000 2 i d Uani 0.0386(4)
N3 N 0.0485(2) 0.4061(2) 0.3832(2) 1.000 2 i d Uani 0.0494(5)
N4 N -0.0658(2) 0.2535(2) 0.4497(2) 1.000 2 i d Uani 0.0373(4)
O1 O 0.5334(2) 0.2707(2) -0.5979(2) 1.000 2 i d Uani 0.0600(5)
O2 O -0.0206(2) 0.1435(2) 0.3361(2) 1.000 2 i d Uani 0.0568(5)
O3 O -0.1734(4) 0.4878(4) 0.5468(4) 0.500 2 i d Uani 0.0694(11)
H3 H -0.1103 0.5232 0.5102 0.500 2 i calc Uiso 0.10400
O4 O -0.0460(2) 0.3550(2) 0.6432(2) 0.500 2 i d Uani 0.0374(6)
H4B H 0.0143 0.3933 0.5989 0.500 2 i calc Uiso 0.05600
O5 O 0.9740(2) 0.0633(2) 0.1806(2) 1.000 2 i d Uani 0.0589(5)
H5A H 0.9689 0.0929 0.2276 1.000 2 i d Uiso 0.08800
O6 O 0.4718(2) 0.4092(2) -0.0525(2) 1.000 2 i d Uani 0.0647(5)
O7 O 0.5006(2) 0.2305(2) -0.0642(2) 1.000 2 i d Uani 0.0549(5)
H7 H 0.4142 0.2694 -0.0772 1.000 2 i d Uiso 0.06600

loop_
_atom_type_symbol
_atom_type_radius_bond
C 1.200
H 1.200
F 1.200
N 1.200
O 1.200
